data_4119808
loop_
_publ_author_name
'Henning Arp'
'Christoph Marschner'
'Judith Baumgartner'
'Patrick Zark'
'Thomas M\"uller'

_publ_section_title
;
 Coordination Chemistry of Disilylated Stannylenes with Group 10 d10
 Transition Metals: Silastannene vs Stannylene Complexation
;
_journal_name_full 'Journal of the American Chemical Society'
_journal_page_first 7949
_journal_page_last 7959
_journal_paper_doi 10.1021/ja401548d
_journal_volume 135
_journal_year 2013
_chemical_formula_sum 'C30 H84 Ni P2 Si8 Sn'
_chemical_formula_weight 909.03
_chemical_name_systematic
;
 ?
;
_space_group_IT_number 14
_symmetry_cell_setting monoclinic
_symmetry_space_group_name_Hall '-P 2yn'
_symmetry_space_group_name_H-M 'P 1 21/n 1'
_atom_sites_solution_hydrogens geom
_atom_sites_solution_primary direct
_atom_sites_solution_secondary difmap
_audit_creation_method SHELXL-97
_cell_angle_alpha 90.00
_cell_angle_beta 93.93(3)
_cell_angle_gamma 90.00
_cell_formula_units_Z 4
_cell_length_a 13.447(3)
_cell_length_b 17.291(4)
_cell_length_c 21.445(4)
_cell_measurement_reflns_used 11687
_cell_measurement_temperature 100(2)
_cell_measurement_theta_max 52.536
_cell_measurement_theta_min 4.469
_cell_volume 4974.5(19)
_computing_cell_refinement 'Bruker XSCANS'
_computing_data_collection 'Bruker XSCANS'
_computing_data_reduction 'Bruker SHELXTL'
_computing_molecular_graphics 'Bruker SHELXTL'
_computing_publication_material 'Bruker SHELXTL'
_computing_structure_refinement 'SHELXL-97 (Sheldrick, 1997)'
_computing_structure_solution 'SHELXS-97 (Sheldrick, 1990)'
_diffrn_ambient_temperature 100(2)
_diffrn_measured_fraction_theta_full 0.999
_diffrn_measured_fraction_theta_max 0.999
_diffrn_measurement_device_type 'SMART APEX'
_diffrn_measurement_method '\w scans'
_diffrn_radiation_monochromator graphite
_diffrn_radiation_source 'fine-focus sealed tube'
_diffrn_radiation_type MoK\a
_diffrn_radiation_wavelength 0.71073
_diffrn_reflns_av_R_equivalents 0.0599
_diffrn_reflns_av_sigmaI/netI 0.0520
_diffrn_reflns_limit_h_max 16
_diffrn_reflns_limit_h_min -16
_diffrn_reflns_limit_k_max 21
_diffrn_reflns_limit_k_min -21
_diffrn_reflns_limit_l_max 26
_diffrn_reflns_limit_l_min -26
_diffrn_reflns_number 38957
_diffrn_reflns_theta_full 26.37
_diffrn_reflns_theta_max 26.37
_diffrn_reflns_theta_min 1.51
_exptl_absorpt_coefficient_mu 1.156
_exptl_absorpt_correction_T_max 0.7688
_exptl_absorpt_correction_T_min 0.6678
_exptl_absorpt_correction_type multi-scan
_exptl_absorpt_process_details SADABS
_exptl_crystal_colour red
_exptl_crystal_density_diffrn 1.214
_exptl_crystal_description blocks
_exptl_crystal_F_000 1936
_exptl_crystal_size_max 0.38
_exptl_crystal_size_mid 0.24
_exptl_crystal_size_min 0.24
_refine_diff_density_max 1.719
_refine_diff_density_min -1.349
_refine_diff_density_rms 0.142
_refine_ls_extinction_method none
_refine_ls_goodness_of_fit_ref 1.362
_refine_ls_hydrogen_treatment constr
_refine_ls_matrix_type full
_refine_ls_number_parameters 403
_refine_ls_number_reflns 10165
_refine_ls_number_restraints 0
_refine_ls_restrained_S_all 1.362
_refine_ls_R_factor_all 0.0976
_refine_ls_R_factor_gt 0.0886
_refine_ls_shift/su_max 0.000
_refine_ls_shift/su_mean 0.000
_refine_ls_structure_factor_coef Fsqd
_refine_ls_weighting_details 'calc w=1/[\s^2^(Fo^2^)+(0.0347P)^2^+30.5451P] where P=(Fo^2^+2Fc^2^)/3'
_refine_ls_weighting_scheme calc
_refine_ls_wR_factor_gt 0.1609
_refine_ls_wR_factor_ref 0.1648
_reflns_number_gt 9448
_reflns_number_total 10165
_reflns_threshold_expression >2sigma(I)
_cod_data_source_file ja401548d_si_001_7.cif
_cod_data_source_block 11_808j
_cod_original_cell_volume 4974.6(17)
_cod_database_code 4119808

loop_
_symmetry_equiv_pos_as_xyz
'x, y, z'
'-x+1/2, y+1/2, -z+1/2'
'-x, -y, -z'
'x-1/2, -y-1/2, z-1/2'

loop_
_atom_site_label
_atom_site_type_symbol
_atom_site_fract_x
_atom_site_fract_y
_atom_site_fract_z
_atom_site_U_iso_or_equiv
_atom_site_adp_type
_atom_site_occupancy
_atom_site_symmetry_multiplicity
_atom_site_calc_flag
_atom_site_refinement_flags
Ni1 Ni 0.27647(6) 0.25864(4) 0.16237(4) 0.01340(18) Uani 1 1 d .
Sn1 Sn 0.45540(3) 0.24872(2) 0.180866(19) 0.01272(12) Uani 1 1 d .
P1 P 0.16800(12) 0.16289(9) 0.15804(8) 0.0134(3) Uani 1 1 d .
P2 P 0.19884(12) 0.36659(9) 0.14003(8) 0.0136(3) Uani 1 1 d .
Si1 Si 0.57423(13) 0.23946(10) 0.08772(8) 0.0162(4) Uani 1 1 d .
Si2 Si 0.69745(13) 0.33547(11) 0.08086(9) 0.0190(4) Uani 1 1 d .
Si3 Si 0.65311(14) 0.11891(11) 0.07909(9) 0.0197(4) Uani 1 1 d .
Si4 Si 0.46478(14) 0.25812(12) -0.00227(9) 0.0232(4) Uani 1 1 d .
Si5 Si 0.54954(13) 0.25700(10) 0.29317(8) 0.0156(4) Uani 1 1 d .
Si6 Si 0.41322(13) 0.24851(11) 0.35636(8) 0.0168(4) Uani 1 1 d .
Si7 Si 0.62918(13) 0.37592(10) 0.31565(9) 0.0158(4) Uani 1 1 d .
Si8 Si 0.64944(13) 0.14975(10) 0.32447(8) 0.0150(4) Uani 1 1 d .
C1 C 0.6580(6) 0.4317(4) 0.1116(4) 0.0308(17) Uani 1 1 d .
H1A H 0.6389 0.4256 0.1547 0.046 Uiso 1 1 calc R
H1B H 0.6011 0.4514 0.0854 0.046 Uiso 1 1 calc R
H1C H 0.7136 0.4683 0.1109 0.046 Uiso 1 1 calc R
C2 C 0.8184(5) 0.3064(5) 0.1235(4) 0.0286(16) Uani 1 1 d .
H2A H 0.8637 0.3509 0.1263 0.043 Uiso 1 1 calc R
H2B H 0.8489 0.2645 0.1007 0.043 Uiso 1 1 calc R
H2C H 0.8058 0.2888 0.1656 0.043 Uiso 1 1 calc R
C3 C 0.7246(6) 0.3519(5) -0.0029(3) 0.0310(17) Uani 1 1 d .
H3A H 0.6689 0.3799 -0.0244 0.047 Uiso 1 1 calc R
H3B H 0.7331 0.3019 -0.0234 0.047 Uiso 1 1 calc R
H3C H 0.7858 0.3824 -0.0045 0.047 Uiso 1 1 calc R
C4 C 0.7511(5) 0.1045(4) 0.1445(3) 0.0267(16) Uani 1 1 d .
H4A H 0.7226 0.1147 0.1845 0.040 Uiso 1 1 calc R
H4B H 0.8066 0.1401 0.1393 0.040 Uiso 1 1 calc R
H4C H 0.7754 0.0511 0.1439 0.040 Uiso 1 1 calc R
C5 C 0.7196(7) 0.1082(5) 0.0050(4) 0.038(2) Uani 1 1 d .
H5A H 0.7648 0.1520 0.0009 0.057 Uiso 1 1 calc R
H5B H 0.6705 0.1070 -0.0310 0.057 Uiso 1 1 calc R
H5C H 0.7578 0.0599 0.0066 0.057 Uiso 1 1 calc R
C6 C 0.5601(6) 0.0380(4) 0.0822(4) 0.0294(17) Uani 1 1 d .
H6A H 0.5924 -0.0112 0.0732 0.044 Uiso 1 1 calc R
H6B H 0.5045 0.0472 0.0512 0.044 Uiso 1 1 calc R
H6C H 0.5350 0.0358 0.1240 0.044 Uiso 1 1 calc R
C7 C 0.4451(5) 0.3642(4) -0.0200(4) 0.0293(17) Uani 1 1 d .
H7A H 0.3852 0.3707 -0.0482 0.044 Uiso 1 1 calc R
H7B H 0.5030 0.3846 -0.0399 0.044 Uiso 1 1 calc R
H7C H 0.4368 0.3923 0.0190 0.044 Uiso 1 1 calc R
C8 C 0.3399(5) 0.2141(5) 0.0099(4) 0.0323(18) Uani 1 1 d .
H8A H 0.3098 0.2407 0.0443 0.048 Uiso 1 1 calc R
H8B H 0.3484 0.1592 0.0203 0.048 Uiso 1 1 calc R
H8C H 0.2965 0.2193 -0.0284 0.048 Uiso 1 1 calc R
C9 C 0.5114(6) 0.2120(5) -0.0746(3) 0.0314(18) Uani 1 1 d .
H9A H 0.5135 0.1557 -0.0693 0.047 Uiso 1 1 calc R
H9B H 0.5785 0.2312 -0.0810 0.047 Uiso 1 1 calc R
H9C H 0.4664 0.2251 -0.1109 0.047 Uiso 1 1 calc R
C10 C 0.3137(5) 0.3206(4) 0.3310(4) 0.0254(16) Uani 1 1 d .
H10A H 0.2583 0.3165 0.3583 0.038 Uiso 1 1 calc R
H10B H 0.2893 0.3099 0.2878 0.038 Uiso 1 1 calc R
H10C H 0.3415 0.3730 0.3338 0.038 Uiso 1 1 calc R
C11 C 0.3573(5) 0.1487(4) 0.3473(3) 0.0188(14) Uani 1 1 d .
H11A H 0.2926 0.1477 0.3657 0.028 Uiso 1 1 calc R
H11B H 0.4021 0.1110 0.3687 0.028 Uiso 1 1 calc R
H11C H 0.3483 0.1356 0.3028 0.028 Uiso 1 1 calc R
C12 C 0.4480(5) 0.2660(4) 0.4418(3) 0.0213(15) Uani 1 1 d .
H12A H 0.4496 0.3217 0.4500 0.032 Uiso 1 1 calc R
H12B H 0.5139 0.2438 0.4529 0.032 Uiso 1 1 calc R
H12C H 0.3986 0.2415 0.4670 0.032 Uiso 1 1 calc R
C13 C 0.5520(5) 0.4555(4) 0.2774(4) 0.0260(16) Uani 1 1 d .
H13A H 0.5868 0.5049 0.2839 0.039 Uiso 1 1 calc R
H13B H 0.4874 0.4579 0.2959 0.039 Uiso 1 1 calc R
H13C H 0.5415 0.4451 0.2325 0.039 Uiso 1 1 calc R
C14 C 0.6394(6) 0.3967(4) 0.4023(4) 0.0315(18) Uani 1 1 d .
H14A H 0.6841 0.4408 0.4109 0.047 Uiso 1 1 calc R
H14B H 0.6661 0.3511 0.4250 0.047 Uiso 1 1 calc R
H14C H 0.5733 0.4090 0.4162 0.047 Uiso 1 1 calc R
C15 C 0.7585(5) 0.3797(4) 0.2882(4) 0.0281(17) Uani 1 1 d .
H15A H 0.7556 0.3725 0.2428 0.042 Uiso 1 1 calc R
H15B H 0.7990 0.3385 0.3085 0.042 Uiso 1 1 calc R
H15C H 0.7886 0.4300 0.2989 0.042 Uiso 1 1 calc R
C16 C 0.6462(5) 0.1293(4) 0.4106(3) 0.0237(15) Uani 1 1 d .
H16A H 0.6923 0.0871 0.4223 0.036 Uiso 1 1 calc R
H16B H 0.5785 0.1144 0.4200 0.036 Uiso 1 1 calc R
H16C H 0.6660 0.1758 0.4345 0.036 Uiso 1 1 calc R
C17 C 0.7837(5) 0.1625(4) 0.3100(4) 0.0284(16) Uani 1 1 d .
H17A H 0.8174 0.1123 0.3129 0.043 Uiso 1 1 calc R
H17B H 0.8148 0.1979 0.3412 0.043 Uiso 1 1 calc R
H17C H 0.7892 0.1841 0.2681 0.043 Uiso 1 1 calc R
C18 C 0.5984(5) 0.0604(4) 0.2828(3) 0.0241(15) Uani 1 1 d .
H18A H 0.5965 0.0687 0.2376 0.036 Uiso 1 1 calc R
H18B H 0.5309 0.0501 0.2953 0.036 Uiso 1 1 calc R
H18C H 0.6414 0.0161 0.2941 0.036 Uiso 1 1 calc R
C19 C 0.0595(5) 0.1702(4) 0.2056(3) 0.0218(15) Uani 1 1 d .
H19A H 0.0231 0.2187 0.1945 0.026 Uiso 1 1 calc R
H19B H 0.0139 0.1265 0.1950 0.026 Uiso 1 1 calc R
C20 C 0.0861(6) 0.1697(4) 0.2755(3) 0.0257(15) Uani 1 1 d .
H20A H 0.1132 0.1190 0.2879 0.039 Uiso 1 1 calc R
H20B H 0.0261 0.1800 0.2977 0.039 Uiso 1 1 calc R
H20C H 0.1360 0.2098 0.2859 0.039 Uiso 1 1 calc R
C21 C 0.1080(5) 0.1448(4) 0.0792(3) 0.0219(15) Uani 1 1 d .
H21A H 0.0660 0.1901 0.0672 0.026 Uiso 1 1 calc R
H21B H 0.1610 0.1418 0.0494 0.026 Uiso 1 1 calc R
C22 C 0.0432(6) 0.0720(4) 0.0708(3) 0.0282(17) Uani 1 1 d .
H22A H 0.0852 0.0260 0.0772 0.042 Uiso 1 1 calc R
H22B H 0.0107 0.0712 0.0285 0.042 Uiso 1 1 calc R
H22C H -0.0076 0.0723 0.1015 0.042 Uiso 1 1 calc R
C23 C 0.2169(5) 0.0664(4) 0.1808(3) 0.0200(14) Uani 1 1 d .
H23A H 0.2463 0.0687 0.2244 0.024 Uiso 1 1 calc R
H23B H 0.1608 0.0291 0.1797 0.024 Uiso 1 1 calc R
C24 C 0.2959(5) 0.0366(4) 0.1384(4) 0.0269(16) Uani 1 1 d .
H24A H 0.2659 0.0302 0.0958 0.040 Uiso 1 1 calc R
H24B H 0.3216 -0.0132 0.1542 0.040 Uiso 1 1 calc R
H24C H 0.3507 0.0740 0.1383 0.040 Uiso 1 1 calc R
C25 C 0.0857(5) 0.3584(4) 0.0866(3) 0.0183(14) Uani 1 1 d .
H25A H 0.1053 0.3328 0.0479 0.022 Uiso 1 1 calc R
H25B H 0.0393 0.3229 0.1063 0.022 Uiso 1 1 calc R
C26 C 0.0273(6) 0.4313(4) 0.0671(4) 0.0310(18) Uani 1 1 d .
H26A H 0.0087 0.4589 0.1045 0.046 Uiso 1 1 calc R
H26B H -0.0331 0.4168 0.0416 0.046 Uiso 1 1 calc R
H26C H 0.0688 0.4649 0.0428 0.046 Uiso 1 1 calc R
C27 C 0.1546(5) 0.4238(4) 0.2060(3) 0.0207(14) Uani 1 1 d .
H27A H 0.2118 0.4336 0.2365 0.025 Uiso 1 1 calc R
H27B H 0.1304 0.4745 0.1898 0.025 Uiso 1 1 calc R
C28 C 0.0720(5) 0.3858(4) 0.2399(3) 0.0263(16) Uani 1 1 d .
H28A H 0.0126 0.3800 0.2112 0.039 Uiso 1 1 calc R
H28B H 0.0560 0.4181 0.2754 0.039 Uiso 1 1 calc R
H28C H 0.0941 0.3347 0.2551 0.039 Uiso 1 1 calc R
C29 C 0.2666(5) 0.4419(4) 0.0989(3) 0.0228(15) Uani 1 1 d .
H29A H 0.2810 0.4219 0.0572 0.027 Uiso 1 1 calc R
H29B H 0.2226 0.4875 0.0924 0.027 Uiso 1 1 calc R
C30 C 0.3653(5) 0.4680(4) 0.1334(4) 0.0303(18) Uani 1 1 d .
H30A H 0.3527 0.4847 0.1758 0.046 Uiso 1 1 calc R
H30B H 0.3934 0.5111 0.1108 0.046 Uiso 1 1 calc R
H30C H 0.4125 0.4248 0.1356 0.046 Uiso 1 1 calc R

loop_
_atom_site_aniso_label
_atom_site_aniso_U_11
_atom_site_aniso_U_22
_atom_site_aniso_U_33
_atom_site_aniso_U_23
_atom_site_aniso_U_13
_atom_site_aniso_U_12
Ni1 0.0099(4) 0.0088(4) 0.0214(4) 0.0009(3) 0.0002(3) -0.0001(3)
Sn1 0.0092(2) 0.0107(2) 0.0181(2) -0.00017(17) -0.00012(15) 0.00038(16)
P1 0.0113(8) 0.0120(7) 0.0169(8) -0.0004(6) 0.0018(6) 0.0009(6)
P2 0.0103(8) 0.0116(7) 0.0188(8) 0.0013(6) -0.0001(6) -0.0010(6)
Si1 0.0146(8) 0.0140(8) 0.0203(9) -0.0008(7) 0.0029(7) -0.0001(7)
Si2 0.0113(9) 0.0220(9) 0.0240(10) 0.0024(8) 0.0032(7) -0.0012(7)
Si3 0.0205(10) 0.0193(9) 0.0196(9) -0.0010(7) 0.0036(7) 0.0030(7)
Si4 0.0150(9) 0.0300(11) 0.0243(10) 0.0032(9) -0.0011(7) -0.0011(8)
Si5 0.0143(8) 0.0135(8) 0.0187(8) -0.0005(7) -0.0009(7) 0.0008(7)
Si6 0.0121(8) 0.0181(9) 0.0201(9) -0.0016(8) 0.0010(7) 0.0005(7)
Si7 0.0139(9) 0.0122(8) 0.0207(9) 0.0030(7) -0.0034(7) 0.0004(7)
Si8 0.0134(9) 0.0121(8) 0.0191(9) -0.0014(7) -0.0024(7) -0.0021(7)
C1 0.024(4) 0.022(4) 0.048(5) -0.003(3) 0.013(3) -0.003(3)
C2 0.017(4) 0.034(4) 0.034(4) 0.000(3) 0.001(3) -0.001(3)
C3 0.024(4) 0.042(5) 0.028(4) 0.009(3) 0.009(3) -0.001(3)
C4 0.019(4) 0.026(4) 0.035(4) 0.002(3) 0.003(3) 0.007(3)
C5 0.046(5) 0.037(5) 0.033(4) -0.001(4) 0.017(4) 0.017(4)
C6 0.030(4) 0.016(3) 0.042(5) -0.008(3) -0.002(3) 0.001(3)
C7 0.022(4) 0.025(4) 0.040(4) 0.002(3) -0.005(3) 0.002(3)
C8 0.010(3) 0.053(5) 0.034(4) 0.000(4) -0.003(3) -0.011(3)
C9 0.039(5) 0.038(4) 0.017(4) -0.003(3) -0.005(3) 0.002(4)
C10 0.020(4) 0.023(4) 0.034(4) 0.003(3) 0.004(3) 0.009(3)
C11 0.018(3) 0.020(3) 0.018(3) 0.000(3) 0.000(3) -0.002(3)
C12 0.019(3) 0.028(4) 0.018(3) -0.008(3) 0.006(3) -0.008(3)
C13 0.025(4) 0.016(3) 0.037(4) 0.001(3) -0.004(3) 0.001(3)
C14 0.039(5) 0.021(4) 0.034(4) -0.001(3) -0.005(4) -0.004(3)
C15 0.011(3) 0.022(4) 0.051(5) -0.001(3) 0.003(3) -0.006(3)
C16 0.022(4) 0.024(4) 0.024(4) 0.006(3) -0.002(3) 0.005(3)
C17 0.017(4) 0.027(4) 0.041(4) 0.005(3) 0.000(3) 0.005(3)
C18 0.021(4) 0.018(3) 0.034(4) 0.001(3) 0.006(3) -0.003(3)
C19 0.012(3) 0.020(3) 0.034(4) -0.001(3) 0.005(3) -0.002(3)
C20 0.028(4) 0.021(3) 0.028(4) 0.003(3) -0.001(3) -0.001(3)
C21 0.021(4) 0.022(3) 0.023(4) 0.004(3) 0.002(3) -0.009(3)
C22 0.027(4) 0.031(4) 0.025(4) -0.004(3) -0.004(3) -0.012(3)
C23 0.022(4) 0.012(3) 0.026(4) 0.003(3) 0.000(3) -0.001(3)
C24 0.026(4) 0.014(3) 0.041(4) -0.004(3) 0.007(3) 0.003(3)
C25 0.011(3) 0.019(3) 0.024(3) -0.002(3) -0.001(3) 0.000(3)
C26 0.023(4) 0.025(4) 0.043(5) 0.010(3) -0.009(3) 0.001(3)
C27 0.023(4) 0.013(3) 0.025(4) -0.006(3) -0.005(3) 0.008(3)
C28 0.025(4) 0.028(4) 0.026(4) 0.001(3) 0.000(3) 0.002(3)
C29 0.020(3) 0.017(3) 0.031(4) 0.006(3) 0.002(3) -0.003(3)
C30 0.021(4) 0.022(4) 0.047(5) 0.003(3) -0.006(3) -0.016(3)

loop_
_atom_type_symbol
_atom_type_description
_atom_type_scat_dispersion_real
_atom_type_scat_dispersion_imag
_atom_type_scat_source
C C 0.0033 0.0016 'International Tables Vol C Tables 4.2.6.8 and 6.1.1.4'
H H 0.0000 0.0000 'International Tables Vol C Tables 4.2.6.8 and 6.1.1.4'
Si Si 0.0817 0.0704 'International Tables Vol C Tables 4.2.6.8 and 6.1.1.4'
P P 0.1023 0.0942 'International Tables Vol C Tables 4.2.6.8 and 6.1.1.4'
Ni Ni 0.3393 1.1124 'International Tables Vol C Tables 4.2.6.8 and 6.1.1.4'
Sn Sn -0.6537 1.4246 'International Tables Vol C Tables 4.2.6.8 and 6.1.1.4'

loop_
_geom_angle_atom_site_label_1
_geom_angle_atom_site_label_2
_geom_angle_atom_site_label_3
_geom_angle
P2 Ni1 P1 109.21(7)
P2 Ni1 Sn1 123.64(5)
P1 Ni1 Sn1 127.00(5)
Ni1 Sn1 Si5 123.64(5)
Ni1 Sn1 Si1 121.73(5)
Si5 Sn1 Si1 114.46(6)
C19 P1 C23 101.4(3)
C19 P1 C21 101.8(3)
C23 P1 C21 102.4(3)
C19 P1 Ni1 118.2(2)
C23 P1 Ni1 116.4(2)
C21 P1 Ni1 114.3(2)
C25 P2 C29 99.8(3)
C25 P2 C27 102.7(3)
C29 P2 C27 100.5(3)
C25 P2 Ni1 115.7(2)
C29 P2 Ni1 117.7(2)
C27 P2 Ni1 117.6(2)
Si3 Si1 Si2 107.25(10)
Si3 Si1 Si4 108.37(10)
Si2 Si1 Si4 104.68(10)
Si3 Si1 Sn1 114.32(8)
Si2 Si1 Sn1 117.89(8)
Si4 Si1 Sn1 103.49(8)
C3 Si2 C2 106.7(3)
C3 Si2 C1 106.3(4)
C2 Si2 C1 108.7(4)
C3 Si2 Si1 110.4(3)
C2 Si2 Si1 111.7(3)
C1 Si2 Si1 112.7(2)
C4 Si3 C6 108.0(3)
C4 Si3 C5 105.5(4)
C6 Si3 C5 108.2(4)
C4 Si3 Si1 110.9(2)
C6 Si3 Si1 110.6(2)
C5 Si3 Si1 113.3(3)
C8 Si4 C7 107.9(4)
C8 Si4 C9 107.1(4)
C7 Si4 C9 107.2(4)
C8 Si4 Si1 110.1(3)
C7 Si4 Si1 111.5(3)
C9 Si4 Si1 112.9(3)
Si7 Si5 Si6 107.31(9)
Si7 Si5 Si8 112.72(9)
Si6 Si5 Si8 103.73(9)
Si7 Si5 Sn1 114.60(8)
Si6 Si5 Sn1 100.22(8)
Si8 Si5 Sn1 116.34(8)
C10 Si6 C12 107.4(3)
C10 Si6 C11 107.8(3)
C12 Si6 C11 108.5(3)
C10 Si6 Si5 111.0(2)
C12 Si6 Si5 113.5(2)
C11 Si6 Si5 108.5(2)
C15 Si7 C13 109.5(3)
C15 Si7 C14 107.2(4)
C13 Si7 C14 106.9(3)
C15 Si7 Si5 112.6(2)
C13 Si7 Si5 108.7(2)
C14 Si7 Si5 111.7(2)
C17 Si8 C16 105.9(3)
C17 Si8 C18 110.0(3)
C16 Si8 C18 106.1(3)
C17 Si8 Si5 113.4(2)
C16 Si8 Si5 112.0(2)
C18 Si8 Si5 109.1(2)
C20 C19 P1 113.9(5)
C22 C21 P1 117.0(5)
C24 C23 P1 113.2(5)
C26 C25 P2 119.5(5)
C28 C27 P2 114.7(5)
C30 C29 P2 114.4(5)

loop_
_geom_bond_atom_site_label_1
_geom_bond_atom_site_label_2
_geom_bond_distance
Ni1 P2 2.1761(18)
Ni1 P1 2.2043(18)
Ni1 Sn1 2.4177(10)
Sn1 Si5 2.6468(19)
Sn1 Si1 2.6468(19)
P1 C19 1.841(7)
P1 C23 1.847(6)
P1 C21 1.849(7)
P2 C25 1.846(6)
P2 C29 1.847(7)
P2 C27 1.856(7)
Si1 Si3 2.352(3)
Si1 Si2 2.357(3)
Si1 Si4 2.368(3)
Si2 C3 1.878(7)
Si2 C2 1.879(7)
Si2 C1 1.880(7)
Si3 C4 1.874(7)
Si3 C6 1.881(7)
Si3 C5 1.885(8)
Si4 C8 1.878(7)
Si4 C7 1.887(7)
Si4 C9 1.889(8)
Si5 Si7 2.353(2)
Si5 Si6 2.358(3)
Si5 Si8 2.360(2)
Si6 C10 1.882(7)
Si6 C12 1.884(7)
Si6 C11 1.887(7)
Si7 C15 1.875(7)
Si7 C13 1.878(7)
Si7 C14 1.890(8)
Si8 C17 1.865(7)
Si8 C16 1.885(7)
Si8 C18 1.889(7)
C19 C20 1.517(10)
C21 C22 1.535(9)
C23 C24 1.534(9)
C25 C26 1.529(9)
C27 C28 1.518(10)
C29 C30 1.542(9)

loop_
_geom_torsion_atom_site_label_1
_geom_torsion_atom_site_label_2
_geom_torsion_atom_site_label_3
_geom_torsion_atom_site_label_4
_geom_torsion
P2 Ni1 Sn1 Si5 93.26(8)
P1 Ni1 Sn1 Si5 -91.67(8)
P2 Ni1 Sn1 Si1 -81.85(8)
P1 Ni1 Sn1 Si1 93.22(8)
P2 Ni1 P1 C19 -54.8(3)
Sn1 Ni1 P1 C19 129.5(3)
P2 Ni1 P1 C23 -175.9(3)
Sn1 Ni1 P1 C23 8.4(3)
P2 Ni1 P1 C21 65.0(3)
Sn1 Ni1 P1 C21 -110.7(3)
P1 Ni1 P2 C25 -29.5(3)
Sn1 Ni1 P2 C25 146.4(2)
P1 Ni1 P2 C29 -147.2(3)
Sn1 Ni1 P2 C29 28.6(3)
P1 Ni1 P2 C27 92.3(3)
Sn1 Ni1 P2 C27 -91.8(3)
Ni1 Sn1 Si1 Si3 -111.37(8)
Si5 Sn1 Si1 Si3 73.10(10)
Ni1 Sn1 Si1 Si2 121.22(8)
Si5 Sn1 Si1 Si2 -54.31(11)
Ni1 Sn1 Si1 Si4 6.28(10)
Si5 Sn1 Si1 Si4 -169.25(8)
Si3 Si1 Si2 C3 79.5(3)
Si4 Si1 Si2 C3 -35.5(3)
Sn1 Si1 Si2 C3 -149.8(3)
Si3 Si1 Si2 C2 -39.1(3)
Si4 Si1 Si2 C2 -154.1(3)
Sn1 Si1 Si2 C2 91.6(3)
Si3 Si1 Si2 C1 -161.9(3)
Si4 Si1 Si2 C1 83.1(3)
Sn1 Si1 Si2 C1 -31.1(3)
Si2 Si1 Si3 C4 61.4(3)
Si4 Si1 Si3 C4 173.9(3)
Sn1 Si1 Si3 C4 -71.2(3)
Si2 Si1 Si3 C6 -178.7(3)
Si4 Si1 Si3 C6 -66.2(3)
Sn1 Si1 Si3 C6 48.6(3)
Si2 Si1 Si3 C5 -57.1(3)
Si4 Si1 Si3 C5 55.4(3)
Sn1 Si1 Si3 C5 170.2(3)
Si3 Si1 Si4 C8 87.2(3)
Si2 Si1 Si4 C8 -158.6(3)
Sn1 Si1 Si4 C8 -34.6(3)
Si3 Si1 Si4 C7 -153.1(3)
Si2 Si1 Si4 C7 -38.9(3)
Sn1 Si1 Si4 C7 85.2(3)
Si3 Si1 Si4 C9 -32.4(3)
Si2 Si1 Si4 C9 81.8(3)
Sn1 Si1 Si4 C9 -154.1(3)
Ni1 Sn1 Si5 Si7 -103.36(8)
Si1 Sn1 Si5 Si7 72.08(10)
Ni1 Sn1 Si5 Si6 11.17(9)
Si1 Sn1 Si5 Si6 -173.40(7)
Ni1 Sn1 Si5 Si8 122.17(8)
Si1 Sn1 Si5 Si8 -62.40(10)
Si7 Si5 Si6 C10 68.9(3)
Si8 Si5 Si6 C10 -171.6(3)
Sn1 Si5 Si6 C10 -51.1(3)
Si7 Si5 Si6 C12 -52.2(3)
Si8 Si5 Si6 C12 67.3(3)
Sn1 Si5 Si6 C12 -172.1(2)
Si7 Si5 Si6 C11 -172.9(2)
Si8 Si5 Si6 C11 -53.3(2)
Sn1 Si5 Si6 C11 67.2(2)
Si6 Si5 Si7 C15 163.0(3)
Si8 Si5 Si7 C15 49.4(3)
Sn1 Si5 Si7 C15 -86.7(3)
Si6 Si5 Si7 C13 -75.5(3)
Si8 Si5 Si7 C13 171.0(3)
Sn1 Si5 Si7 C13 34.9(3)
Si6 Si5 Si7 C14 42.3(3)
Si8 Si5 Si7 C14 -71.3(3)
Sn1 Si5 Si7 C14 152.6(3)
Si7 Si5 Si8 C17 -39.3(3)
Si6 Si5 Si8 C17 -155.0(3)
Sn1 Si5 Si8 C17 96.0(3)
Si7 Si5 Si8 C16 80.5(3)
Si6 Si5 Si8 C16 -35.2(3)
Sn1 Si5 Si8 C16 -144.2(3)
Si7 Si5 Si8 C18 -162.3(2)
Si6 Si5 Si8 C18 82.0(3)
Sn1 Si5 Si8 C18 -27.0(3)
C23 P1 C19 C20 63.3(5)
C21 P1 C19 C20 168.7(5)
Ni1 P1 C19 C20 -65.2(5)
C19 P1 C21 C22 -59.9(6)
C23 P1 C21 C22 44.7(6)
Ni1 P1 C21 C22 171.5(5)
C19 P1 C23 C24 168.1(5)
C21 P1 C23 C24 63.1(6)
Ni1 P1 C23 C24 -62.3(5)
C29 P2 C25 C26 -51.5(6)
C27 P2 C25 C26 51.8(6)
Ni1 P2 C25 C26 -178.8(5)
C25 P2 C27 C28 61.2(5)
C29 P2 C27 C28 163.9(5)
Ni1 P2 C27 C28 -67.0(5)
C25 P2 C29 C30 176.4(5)
C27 P2 C29 C30 71.3(6)
Ni1 P2 C29 C30 -57.7(6)
